data_7230357
loop_
_publ_author_name
'Alapour, S.'
'Zamisa, S. J.'
'Silva, J. R. A.'
'Alves, C. N.'
'Omondi, B.'
'Ramjugernath, D.'
'Koorbanally, N. A.'

_publ_section_title
;
 Investigations into the flexibility of the 3D structure and rigid
 backbone of quinoline by fluorine addition to enhance its blue emission
;
_journal_issue 16
_journal_name_full CrystEngComm
_journal_page_first 2316
_journal_paper_doi 10.1039/C8CE00094H
_journal_volume 20
_journal_year 2018
_chemical_formula_moiety 'C20 H14 F3 N'
_chemical_formula_sum 'C20 H14 F3 N'
_chemical_formula_weight 325.32
_space_group_crystal_system triclinic
_space_group_IT_number 2
_space_group_name_Hall '-P 1'
_space_group_name_H-M_alt 'P -1'
_symmetry_space_group_name_Hall '-P 1'
_symmetry_space_group_name_H-M 'P -1'
_atom_sites_solution_hydrogens geom
_audit_creation_method SHELXL-2014
_audit_update_record
;
2017-11-10 deposited with the CCDC.
2018-03-23 downloaded from the CCDC.
;
_cell_angle_alpha 71.6650(10)
_cell_angle_beta 75.536(3)
_cell_angle_gamma 63.700(2)
_cell_formula_units_Z 2
_cell_length_a 9.0038(2)
_cell_length_b 9.5959(4)
_cell_length_c 10.82930(10)
_cell_measurement_reflns_used 9944
_cell_measurement_temperature 100(2)
_cell_measurement_theta_max 25.29
_cell_measurement_theta_min 2.44
_cell_volume 789.48(4)
_computing_cell_refinement 'SAINT-plus (Bruker, 2008)'
_computing_data_collection 'APEX2 (Bruker, 2008)'
_computing_data_reduction 'SAINT-Plus and XPREP (Bruker, 2008)'
_computing_molecular_graphics 'ORTEP3 (Farrugia, 2012)'
_computing_publication_material 'WinGX (Farrugia, 2012)'
_computing_structure_refinement 'SHELXL-2014 (Sheldrick, 2014)'
_computing_structure_solution 'SHELXL-2014 (Sheldrick, 2014)'
_diffrn_ambient_temperature 100(2)
_diffrn_measured_fraction_theta_full 1.000
_diffrn_measured_fraction_theta_max 0.998
_diffrn_measurement_device_type 'Bruker APEX-II CCD'
_diffrn_measurement_method '\f and \w scans'
_diffrn_radiation_monochromator graphite
_diffrn_radiation_source 'sealed tube'
_diffrn_radiation_type MoK\a
_diffrn_radiation_wavelength 0.71073
_diffrn_reflns_av_R_equivalents 0.0242
_diffrn_reflns_av_unetI/netI 0.0138
_diffrn_reflns_Laue_measured_fraction_full 1.000
_diffrn_reflns_Laue_measured_fraction_max 0.998
_diffrn_reflns_limit_h_max 10
_diffrn_reflns_limit_h_min -10
_diffrn_reflns_limit_k_max 11
_diffrn_reflns_limit_k_min -11
_diffrn_reflns_limit_l_max 13
_diffrn_reflns_limit_l_min -13
_diffrn_reflns_number 25836
_diffrn_reflns_point_group_measured_fraction_full 1.000
_diffrn_reflns_point_group_measured_fraction_max 0.998
_diffrn_reflns_theta_full 25.242
_diffrn_reflns_theta_max 25.352
_diffrn_reflns_theta_min 1.998
_exptl_absorpt_coefficient_mu 0.105
_exptl_absorpt_correction_T_max 0.998
_exptl_absorpt_correction_T_min 0.966
_exptl_absorpt_correction_type multi-scan
_exptl_absorpt_process_details 'SADABS (Bruker, 2012)'
_exptl_crystal_colour colourless
_exptl_crystal_density_diffrn 1.369
_exptl_crystal_description plate
_exptl_crystal_F_000 336
_exptl_crystal_recrystallization_method 'Re-crystallisation from solvent: Chloroform'
_exptl_crystal_size_max 0.230
_exptl_crystal_size_mid 0.120
_exptl_crystal_size_min 0.040
_refine_diff_density_max 0.254
_refine_diff_density_min -0.234
_refine_diff_density_rms 0.037
_refine_ls_extinction_method none
_refine_ls_goodness_of_fit_ref 1.040
_refine_ls_hydrogen_treatment constr
_refine_ls_matrix_type full
_refine_ls_number_parameters 218
_refine_ls_number_reflns 2882
_refine_ls_number_restraints 0
_refine_ls_restrained_S_all 1.040
_refine_ls_R_factor_all 0.0453
_refine_ls_R_factor_gt 0.0354
_refine_ls_shift/su_max 0.001
_refine_ls_shift/su_mean 0.000
_refine_ls_structure_factor_coef Fsqd
_refine_ls_weighting_details 'w=1/[\s^2^(Fo^2^)+(0.0469P)^2^+0.3119P] where P=(Fo^2^+2Fc^2^)/3'
_refine_ls_weighting_scheme calc
_refine_ls_wR_factor_gt 0.0922
_refine_ls_wR_factor_ref 0.0993
_reflns_Friedel_coverage 0.000
_reflns_number_gt 2394
_reflns_number_total 2882
_reflns_threshold_expression 'I > 2\s(I)'
_cod_data_source_file c8ce00094h2.cif
_cod_data_source_block 4K
_cod_depositor_comments 'Adding full bibliography for 7230349--7230358.cif.'
_cod_database_code 7230357
_shelx_space_group_comment
;
The symmetry employed for this shelxl refinement is uniquely defined
by the following loop, which should always be used as a source of
symmetry information in preference to the above space-group names.
They are only intended as comments.
;
_shelx_estimated_absorpt_t_min 0.976
_shelx_estimated_absorpt_t_max 0.996

loop_
_space_group_symop_operation_xyz
'x, y, z'
'-x, -y, -z'

loop_
_atom_site_label
_atom_site_type_symbol
_atom_site_fract_x
_atom_site_fract_y
_atom_site_fract_z
_atom_site_U_iso_or_equiv
_atom_site_adp_type
_atom_site_occupancy
_atom_site_site_symmetry_order
_atom_site_calc_flag
_atom_site_refinement_flags_posn
_atom_site_refinement_flags_adp
C17 C 0.26863(17) 1.11454(17) 0.42853(13) 0.0266(3) Uani 1 1 d . .
C16 C 0.24418(18) 0.98837(17) 0.41231(14) 0.0284(3) Uani 1 1 d . .
H16 H 0.155745 0.960535 0.465928 0.034 Uiso 1 1 calc R U
C15 C 0.34584(18) 0.90260(17) 0.31982(14) 0.0272(3) Uani 1 1 d . .
H15 H 0.327390 0.816100 0.311360 0.033 Uiso 1 1 calc R U
C14 C 0.47526(17) 0.94226(16) 0.23888(13) 0.0224(3) Uani 1 1 d . .
C19 C 0.49962(17) 1.06984(16) 0.25391(14) 0.0257(3) Uani 1 1 d . .
H19 H 0.586392 1.099531 0.199194 0.031 Uiso 1 1 calc R U
C18 C 0.39798(18) 1.15303(17) 0.34807(14) 0.0275(3) Uani 1 1 d . .
H18 H 0.417191 1.238449 0.357847 0.033 Uiso 1 1 calc R U
C13 C 0.58018(17) 0.85424(16) 0.14251(14) 0.0238(3) Uani 1 1 d . .
C12 C 0.66718(17) 0.77684(16) 0.06376(13) 0.0235(3) Uani 1 1 d . .
C3 C 0.76846(16) 0.68533(15) -0.03078(13) 0.0218(3) Uani 1 1 d . .
C2 C 0.73229(17) 0.56747(16) -0.04712(13) 0.0232(3) Uani 1 1 d . .
H2 H 0.641385 0.543209 0.005693 0.028 Uiso 1 1 calc R U
C1 C 0.83306(17) 0.48434(16) -0.14364(13) 0.0235(3) Uani 1 1 d . .
C9 C 1.00467(17) 0.61903(15) -0.20296(13) 0.0224(3) Uani 1 1 d . .
C4 C 0.90883(17) 0.71437(15) -0.11068(13) 0.0223(3) Uani 1 1 d . .
C5 C 0.95470(18) 0.83295(16) -0.10044(14) 0.0270(3) Uani 1 1 d . .
H5 H 0.889650 0.898831 -0.040613 0.032 Uiso 1 1 calc R U
C6 C 1.09227(19) 0.85234(17) -0.17656(15) 0.0316(3) Uani 1 1 d . .
H6 H 1.122980 0.932098 -0.169561 0.038 Uiso 1 1 calc R U
C7 C 1.18988(18) 0.75557(18) -0.26571(15) 0.0310(3) Uani 1 1 d . .
H7 H 1.286762 0.770253 -0.316301 0.037 Uiso 1 1 calc R U
C8 C 1.14954(17) 0.64065(16) -0.28187(14) 0.0267(3) Uani 1 1 d . .
C11 C 1.25380(19) 0.53928(19) -0.37832(15) 0.0332(4) Uani 1 1 d . .
H11A H 1.346943 0.570611 -0.423835 0.050 Uiso 1 1 calc R U
H11B H 1.184756 0.554669 -0.442458 0.050 Uiso 1 1 calc R U
H11C H 1.297673 0.426470 -0.331575 0.050 Uiso 1 1 calc R U
C10 C 0.78977(19) 0.36361(17) -0.17166(14) 0.0300(3) Uani 1 1 d . .
C20 C 0.1580(2) 1.2072(2) 0.52986(15) 0.0371(4) Uani 1 1 d . .
H20A H 0.074203 1.163486 0.577139 0.056 Uiso 1 1 calc R U
H20B H 0.226095 1.198570 0.591957 0.056 Uiso 1 1 calc R U
H20C H 0.101859 1.319878 0.486385 0.056 Uiso 1 1 calc R U
N1 N 0.96396(14) 0.50578(13) -0.21967(11) 0.0235(3) Uani 1 1 d . .
F2 F 0.92127(12) 0.22898(11) -0.18402(10) 0.0432(3) Uani 1 1 d . .
F3 F 0.67938(12) 0.32110(11) -0.07779(10) 0.0435(3) Uani 1 1 d . .
F4 F 0.72328(17) 0.42145(13) -0.28385(11) 0.0608(3) Uani 1 1 d . .

loop_
_atom_site_aniso_label
_atom_site_aniso_U_11
_atom_site_aniso_U_22
_atom_site_aniso_U_33
_atom_site_aniso_U_23
_atom_site_aniso_U_13
_atom_site_aniso_U_12
C17 0.0269(7) 0.0289(7) 0.0196(7) -0.0073(6) -0.0080(6) -0.0035(6)
C16 0.0267(7) 0.0333(8) 0.0236(7) -0.0055(6) -0.0004(6) -0.0129(6)
C15 0.0315(8) 0.0262(7) 0.0267(8) -0.0071(6) -0.0041(6) -0.0131(6)
C14 0.0229(7) 0.0219(7) 0.0206(7) -0.0047(5) -0.0065(5) -0.0056(5)
C19 0.0228(7) 0.0275(7) 0.0279(7) -0.0076(6) -0.0033(6) -0.0101(6)
C18 0.0292(8) 0.0249(7) 0.0316(8) -0.0106(6) -0.0090(6) -0.0082(6)
C13 0.0246(7) 0.0223(7) 0.0241(7) -0.0044(6) -0.0063(6) -0.0081(6)
C12 0.0242(7) 0.0227(7) 0.0234(7) -0.0042(6) -0.0054(6) -0.0086(6)
C3 0.0222(7) 0.0203(6) 0.0199(7) -0.0034(5) -0.0065(5) -0.0047(5)
C2 0.0225(7) 0.0245(7) 0.0216(7) -0.0044(5) -0.0026(5) -0.0092(6)
C1 0.0257(7) 0.0220(7) 0.0220(7) -0.0047(5) -0.0048(6) -0.0082(6)
C9 0.0235(7) 0.0206(7) 0.0203(7) -0.0014(5) -0.0062(5) -0.0068(5)
C4 0.0231(7) 0.0200(6) 0.0211(7) -0.0018(5) -0.0070(5) -0.0058(5)
C5 0.0292(7) 0.0227(7) 0.0295(8) -0.0054(6) -0.0075(6) -0.0092(6)
C6 0.0321(8) 0.0259(7) 0.0390(9) -0.0032(6) -0.0087(7) -0.0143(6)
C7 0.0261(8) 0.0316(8) 0.0326(8) 0.0009(6) -0.0036(6) -0.0148(6)
C8 0.0253(7) 0.0257(7) 0.0221(7) 0.0000(6) -0.0042(6) -0.0073(6)
C11 0.0295(8) 0.0357(8) 0.0279(8) -0.0061(6) 0.0029(6) -0.0116(7)
C10 0.0347(8) 0.0298(8) 0.0284(8) -0.0104(6) -0.0020(6) -0.0141(7)
C20 0.0355(9) 0.0421(9) 0.0287(8) -0.0169(7) -0.0048(7) -0.0051(7)
N1 0.0256(6) 0.0221(6) 0.0202(6) -0.0043(4) -0.0040(5) -0.0072(5)
F2 0.0459(6) 0.0323(5) 0.0554(6) -0.0253(4) 0.0096(5) -0.0175(4)
F3 0.0422(5) 0.0482(6) 0.0555(6) -0.0280(5) 0.0126(5) -0.0306(5)
F4 0.1051(9) 0.0486(6) 0.0535(7) -0.0024(5) -0.0436(6) -0.0411(6)

loop_
_atom_type_symbol
_atom_type_description
_atom_type_scat_dispersion_real
_atom_type_scat_dispersion_imag
_atom_type_scat_source
C C 0.0033 0.0016 'International Tables Vol C Tables 4.2.6.8 and 6.1.1.4'
H H 0.0000 0.0000 'International Tables Vol C Tables 4.2.6.8 and 6.1.1.4'
N N 0.0061 0.0033 'International Tables Vol C Tables 4.2.6.8 and 6.1.1.4'
F F 0.0171 0.0103 'International Tables Vol C Tables 4.2.6.8 and 6.1.1.4'

loop_
_geom_angle_atom_site_label_1
_geom_angle_atom_site_label_2
_geom_angle_atom_site_label_3
_geom_angle
C18 C17 C16 117.91(13)
C18 C17 C20 120.86(14)
C16 C17 C20 121.23(14)
C15 C16 C17 121.41(13)
C15 C16 H16 119.3
C17 C16 H16 119.3
C16 C15 C14 120.41(13)
C16 C15 H15 119.8
C14 C15 H15 119.8
C15 C14 C19 118.47(12)
C15 C14 C13 120.55(12)
C19 C14 C13 120.98(13)
C18 C19 C14 120.31(13)
C18 C19 H19 119.8
C14 C19 H19 119.8
C19 C18 C17 121.48(13)
C19 C18 H18 119.3
C17 C18 H18 119.3
C12 C13 C14 178.18(15)
C13 C12 C3 179.12(14)
C2 C3 C4 118.57(12)
C2 C3 C12 120.65(12)
C4 C3 C12 120.78(12)
C3 C2 C1 118.25(12)
C3 C2 H2 120.9
C1 C2 H2 120.9
N1 C1 C2 125.73(13)
N1 C1 C10 114.35(12)
C2 C1 C10 119.86(12)
N1 C9 C4 122.36(12)
N1 C9 C8 117.85(12)
C4 C9 C8 119.79(12)
C5 C4 C9 119.71(12)
C5 C4 C3 122.28(12)
C9 C4 C3 118.01(12)
C6 C5 C4 119.70(13)
C6 C5 H5 120.2
C4 C5 H5 120.2
C5 C6 C7 120.78(14)
C5 C6 H6 119.6
C7 C6 H6 119.6
C8 C7 C6 122.13(13)
C8 C7 H7 118.9
C6 C7 H7 118.9
C7 C8 C9 117.86(13)
C7 C8 C11 121.61(13)
C9 C8 C11 120.53(13)
C8 C11 H11A 109.5
C8 C11 H11B 109.5
H11A C11 H11B 109.5
C8 C11 H11C 109.5
H11A C11 H11C 109.5
H11B C11 H11C 109.5
F2 C10 F3 106.15(12)
F2 C10 F4 106.30(12)
F3 C10 F4 106.93(13)
F2 C10 C1 113.18(12)
F3 C10 C1 112.75(12)
F4 C10 C1 111.08(12)
C17 C20 H20A 109.5
C17 C20 H20B 109.5
H20A C20 H20B 109.5
C17 C20 H20C 109.5
H20A C20 H20C 109.5
H20B C20 H20C 109.5
C1 N1 C9 117.04(11)

loop_
_geom_bond_atom_site_label_1
_geom_bond_atom_site_label_2
_geom_bond_distance
C17 C18 1.387(2)
C17 C16 1.391(2)
C17 C20 1.5066(19)
C16 C15 1.383(2)
C16 H16 0.9500
C15 C14 1.394(2)
C15 H15 0.9500
C14 C19 1.3980(19)
C14 C13 1.4318(19)
C19 C18 1.383(2)
C19 H19 0.9500
C18 H18 0.9500
C13 C12 1.2007(19)
C12 C3 1.4285(18)
C3 C2 1.3775(19)
C3 C4 1.4275(19)
C2 C1 1.4005(19)
C2 H2 0.9500
C1 N1 1.3164(18)
C1 C10 1.5054(19)
C9 N1 1.3630(18)
C9 C4 1.4230(19)
C9 C8 1.430(2)
C4 C5 1.4129(19)
C5 C6 1.359(2)
C5 H5 0.9500
C6 C7 1.408(2)
C6 H6 0.9500
C7 C8 1.374(2)
C7 H7 0.9500
C8 C11 1.503(2)
C11 H11A 0.9800
C11 H11B 0.9800
C11 H11C 0.9800
C10 F2 1.3278(17)
C10 F3 1.3347(17)
C10 F4 1.3369(18)
C20 H20A 0.9800
C20 H20B 0.9800
C20 H20C 0.9800

loop_
_geom_hbond_atom_site_label_D
_geom_hbond_atom_site_label_H
_geom_hbond_atom_site_label_A
_geom_hbond_distance_DH
_geom_hbond_distance_HA
_geom_hbond_distance_DA
_geom_hbond_angle_DHA
_geom_hbond_site_symmetry_A
C2 H2 F3 0.95 2.61 3.4066(16) 141.3 2_665

loop_
_geom_torsion_atom_site_label_1
_geom_torsion_atom_site_label_2
_geom_torsion_atom_site_label_3
_geom_torsion_atom_site_label_4
_geom_torsion
C18 C17 C16 C15 0.5(2)
C20 C17 C16 C15 -179.72(13)
C17 C16 C15 C14 -0.7(2)
C16 C15 C14 C19 0.2(2)
C16 C15 C14 C13 -179.65(13)
C15 C14 C19 C18 0.6(2)
C13 C14 C19 C18 -179.55(13)
C14 C19 C18 C17 -0.9(2)
C16 C17 C18 C19 0.3(2)
C20 C17 C18 C19 -179.46(13)
C4 C3 C2 C1 -1.44(19)
C12 C3 C2 C1 178.32(12)
C3 C2 C1 N1 1.7(2)
C3 C2 C1 C10 -175.30(12)
N1 C9 C4 C5 -178.24(12)
C8 C9 C4 C5 1.86(19)
N1 C9 C4 C3 1.97(19)
C8 C9 C4 C3 -177.94(12)
C2 C3 C4 C5 179.95(12)
C12 C3 C4 C5 0.2(2)
C2 C3 C4 C9 -0.26(18)
C12 C3 C4 C9 179.98(12)
C9 C4 C5 C6 -1.6(2)
C3 C4 C5 C6 178.20(13)
C4 C5 C6 C7 0.0(2)
C5 C6 C7 C8 1.3(2)
C6 C7 C8 C9 -1.0(2)
C6 C7 C8 C11 179.38(13)
N1 C9 C8 C7 179.54(12)
C4 C9 C8 C7 -0.6(2)
N1 C9 C8 C11 -0.87(19)
C4 C9 C8 C11 179.04(12)
N1 C1 C10 F2 46.92(17)
C2 C1 C10 F2 -135.72(13)
N1 C1 C10 F3 167.43(12)
C2 C1 C10 F3 -15.22(19)
N1 C1 C10 F4 -72.57(16)
C2 C1 C10 F4 104.79(15)
C2 C1 N1 C9 -0.1(2)
C10 C1 N1 C9 177.08(11)
C4 C9 N1 C1 -1.79(19)
C8 C9 N1 C1 178.12(12)
